data_4513458
loop_
_publ_author_name
'Pal, Tapan K.'
'Katoch, Rajesh'
'Garg, Ashish'
'Bharadwaj, Parimal K.'

_publ_section_title
;
 Metal--Organic Frameworks Built from a Linear Rigid Dicarboxylate and
 Different Colinkers: Trap of the Keto Form of Ethylacetoacetate,
 Luminescence and Ferroelectric Studies
;
_journal_issue 9
_journal_name_full 'Crystal Growth &amp; Design'
_journal_page_first 4526
_journal_paper_doi 10.1021/acs.cgd.5b00784
_journal_volume 15
_journal_year 2015
_chemical_formula_moiety 'C27 H18 Cd N6 O12'
_chemical_formula_sum 'C27 H18 Cd N6 O12'
_chemical_formula_weight 730.87
_chemical_name_systematic
;
 ?
;
_space_group_IT_number 14
_symmetry_cell_setting monoclinic
_symmetry_space_group_name_Hall '-P 2ybc'
_symmetry_space_group_name_H-M 'P 1 21/c 1'
_atom_sites_solution_hydrogens geom
_atom_sites_solution_primary direct
_atom_sites_solution_secondary difmap
_audit_creation_method SHELXL-97
_cell_angle_alpha 90.000
_cell_angle_beta 97.112(5)
_cell_angle_gamma 90.000
_cell_formula_units_Z 4
_cell_length_a 13.460(5)
_cell_length_b 17.872(5)
_cell_length_c 12.446(5)
_cell_measurement_reflns_used 999
_cell_measurement_temperature 100(2)
_cell_measurement_theta_max 25.50
_cell_measurement_theta_min 2.28
_cell_volume 2970.9(18)
_computing_structure_refinement 'SHELXL-97 (Sheldrick, 1997)'
_diffrn_ambient_temperature 100(2)
_diffrn_measured_fraction_theta_full 0.999
_diffrn_measured_fraction_theta_max 0.999
_diffrn_measurement_device_type /w-scans
_diffrn_radiation_monochromator graphite
_diffrn_radiation_source 'fine-focus sealed tube'
_diffrn_radiation_type MoK\a
_diffrn_radiation_wavelength 0.71073
_diffrn_reflns_av_R_equivalents 0.0440
_diffrn_reflns_av_sigmaI/netI 0.0541
_diffrn_reflns_limit_h_max 16
_diffrn_reflns_limit_h_min -11
_diffrn_reflns_limit_k_max 21
_diffrn_reflns_limit_k_min -21
_diffrn_reflns_limit_l_max 15
_diffrn_reflns_limit_l_min -15
_diffrn_reflns_number 16721
_diffrn_reflns_theta_full 25.50
_diffrn_reflns_theta_max 25.50
_diffrn_reflns_theta_min 2.28
_exptl_absorpt_coefficient_mu 0.809
_exptl_absorpt_correction_T_max 0.8815
_exptl_absorpt_correction_T_min 0.8680
_exptl_absorpt_correction_type empirical
_exptl_absorpt_process_details sadabs
_exptl_crystal_colour colorless
_exptl_crystal_density_diffrn 1.634
_exptl_crystal_density_method 'not measured'
_exptl_crystal_description block
_exptl_crystal_F_000 1464
_exptl_crystal_size_max 0.18
_exptl_crystal_size_mid 0.17
_exptl_crystal_size_min 0.16
_refine_diff_density_max 1.587
_refine_diff_density_min -0.935
_refine_diff_density_rms 0.094
_refine_ls_extinction_method none
_refine_ls_goodness_of_fit_ref 1.024
_refine_ls_hydrogen_treatment mixed
_refine_ls_matrix_type full
_refine_ls_number_parameters 409
_refine_ls_number_reflns 5519
_refine_ls_number_restraints 0
_refine_ls_restrained_S_all 1.024
_refine_ls_R_factor_all 0.0819
_refine_ls_R_factor_gt 0.0494
_refine_ls_shift/su_max 0.000
_refine_ls_shift/su_mean 0.000
_refine_ls_structure_factor_coef Fsqd
_refine_ls_weighting_details 'calc w=1/[\s^2^(Fo^2^)+(0.0789P)^2^+2.6003P] where P=(Fo^2^+2Fc^2^)/3'
_refine_ls_weighting_scheme calc
_refine_ls_wR_factor_gt 0.1276
_refine_ls_wR_factor_ref 0.1436
_reflns_number_gt 3852
_reflns_number_total 5519
_reflns_threshold_expression >2sigma(I)
_cod_data_source_file cg5b00784_si_002.cif
_cod_data_source_block 3
_cod_depositor_comments 'Adding full bibliography for 4513455--4513460.cif.'
_cod_original_sg_symbol_H-M P21/c
_cod_database_code 4513458

loop_
_symmetry_equiv_pos_as_xyz
'x, y, z'
'-x, y+1/2, -z+1/2'
'-x, -y, -z'
'x, -y-1/2, z-1/2'

loop_
_atom_site_label
_atom_site_type_symbol
_atom_site_fract_x
_atom_site_fract_y
_atom_site_fract_z
_atom_site_U_iso_or_equiv
_atom_site_adp_type
_atom_site_occupancy
_atom_site_symmetry_multiplicity
_atom_site_calc_flag
_atom_site_refinement_flags
Cd1 Cd -0.09036(3) 0.06535(2) 0.39788(3) 0.03691(15) Uani 1 1 d .
O2 O 0.0883(3) 0.0561(2) 0.5301(4) 0.0543(11) Uani 1 1 d .
O1 O 0.0375(3) 0.1524(2) 0.4282(3) 0.0500(10) Uani 1 1 d .
O12 O 0.8100(3) 0.3582(2) 0.7738(3) 0.0587(11) Uani 1 1 d .
N6 N -0.1557(3) 0.1069(3) 0.5485(4) 0.0476(11) Uani 1 1 d .
N3 N 0.3697(3) 0.3683(3) 0.7790(4) 0.0530(12) Uani 1 1 d .
N5 N -0.0155(3) 0.0168(3) 0.2588(4) 0.0481(11) Uani 1 1 d .
C8 C 0.4542(3) 0.2931(3) 0.6507(4) 0.0360(12) Uani 1 1 d .
C2 C 0.1921(3) 0.1638(3) 0.5356(4) 0.0347(11) Uani 1 1 d .
N2 N 0.2959(4) 0.3500(3) 0.4841(5) 0.0644(15) Uani 1 1 d .
O11 O 0.7346(3) 0.4571(2) 0.8304(3) 0.0543(11) Uani 1 1 d .
C6 C 0.3453(4) 0.1782(3) 0.6494(4) 0.0436(13) Uani 1 1 d .
C4 C 0.2879(4) 0.2764(3) 0.5316(4) 0.0428(13) Uani 1 1 d .
C12 C 0.6340(3) 0.3114(3) 0.6530(4) 0.0379(12) Uani 1 1 d .
H12 H 0.6932 0.2973 0.6273 0.046 Uiso 1 1 calc R
N4 N 0.5514(4) 0.2234(3) 0.5229(4) 0.0580(14) Uani 1 1 d .
C9 C 0.4593(4) 0.3476(3) 0.7306(4) 0.0372(12) Uani 1 1 d .
C13 C 0.5446(4) 0.2782(3) 0.6111(4) 0.0395(12) Uani 1 1 d .
C5 C 0.3614(4) 0.2508(3) 0.6115(4) 0.0387(12) Uani 1 1 d .
C3 C 0.2053(4) 0.2341(3) 0.4951(4) 0.0413(13) Uani 1 1 d .
H3 H 0.1575 0.2534 0.4419 0.050 Uiso 1 1 calc R
C11 C 0.6357(4) 0.3645(3) 0.7317(4) 0.0382(12) Uani 1 1 d .
O9 O 0.4807(5) 0.1915(5) 0.4864(6) 0.181(5) Uani 1 1 d .
C7 C 0.2649(4) 0.1350(3) 0.6128(4) 0.0410(13) Uani 1 1 d .
H7 H 0.2590 0.0868 0.6393 0.049 Uiso 1 1 calc R
C10 C 0.5468(4) 0.3846(3) 0.7688(4) 0.0391(12) Uani 1 1 d .
H10 H 0.5459 0.4228 0.8193 0.047 Uiso 1 1 calc R
N1 N 0.4215(4) 0.1449(3) 0.7298(5) 0.0676(17) Uani 1 1 d .
O7 O 0.2992(3) 0.3284(4) 0.7681(4) 0.0931(18) Uani 1 1 d .
C18 C 0.1158(5) 0.0154(5) 0.1484(6) 0.074(2) Uani 1 1 d .
H18 H 0.1727 0.0385 0.1284 0.089 Uiso 1 1 calc R
C16 C -0.0034(6) -0.0783(4) 0.1281(6) 0.074(2) Uani 1 1 d .
H16 H -0.0314 -0.1209 0.0936 0.089 Uiso 1 1 calc R
C14 C 0.7337(4) 0.3969(3) 0.7810(4) 0.0423(13) Uani 1 1 d .
O5 O 0.2490(4) 0.3624(3) 0.3971(5) 0.112(2) Uani 1 1 d .
C23 C -0.1484(5) 0.1871(4) 0.7010(5) 0.0632(17) Uani 1 1 d .
H23 H -0.1186 0.2280 0.7383 0.076 Uiso 1 1 calc R
O6 O 0.3464(5) 0.3976(3) 0.5309(5) 0.123(3) Uani 1 1 d .
O8 O 0.3709(4) 0.4265(3) 0.8307(5) 0.0979(19) Uani 1 1 d .
C1 C 0.0991(4) 0.1202(3) 0.4949(4) 0.0381(12) Uani 1 1 d .
C22 C -0.2251(5) 0.1491(4) 0.7415(5) 0.0636(18) Uani 1 1 d .
O4 O 0.4587(5) 0.1819(4) 0.8025(5) 0.123(3) Uani 1 1 d .
O10 O 0.6273(4) 0.2145(3) 0.4880(4) 0.0878(16) Uani 1 1 d .
C20 C -0.2329(5) 0.0721(4) 0.5839(5) 0.0584(16) Uani 1 1 d .
H20 H -0.2636 0.0331 0.5429 0.070 Uiso 1 1 calc R
C15 C -0.0493(5) -0.0456(4) 0.2071(5) 0.0629(17) Uani 1 1 d .
H15 H -0.1072 -0.0676 0.2264 0.075 Uiso 1 1 calc R
C21 C -0.2689(5) 0.0914(4) 0.6783(6) 0.0675(18) Uani 1 1 d .
H21 H -0.3230 0.0656 0.7000 0.081 Uiso 1 1 calc R
C19 C 0.0665(5) 0.0468(4) 0.2266(5) 0.0621(17) Uani 1 1 d .
H19 H 0.0912 0.0911 0.2589 0.074 Uiso 1 1 calc R
C17 C 0.0814(6) -0.0505(5) 0.0988(5) 0.072(2) Uani 1 1 d .
C27 C -0.1429(8) 0.0889(5) 0.9806(6) 0.112(4) Uani 1 1 d .
H27A H -0.2021 0.0593 0.9875 0.134 Uiso 1 1 calc R
H27B H -0.1035 0.0914 1.0513 0.134 Uiso 1 1 calc R
C24 C -0.1161(5) 0.1646(3) 0.6060(5) 0.0560(16) Uani 1 1 d .
H24 H -0.0641 0.1909 0.5806 0.067 Uiso 1 1 calc R
O3 O 0.4431(6) 0.0808(4) 0.7191(7) 0.161(4) Uani 1 1 d .
C26 C -0.1743(8) 0.1676(6) 0.9440(7) 0.119(2) Uani 1 1 d .
H26A H -0.1167 0.1936 0.9223 0.143 Uiso 1 1 calc R
H26B H -0.1957 0.1945 1.0048 0.143 Uiso 1 1 calc R
C25 C -0.2593(8) 0.1689(6) 0.8496(7) 0.119(2) Uani 1 1 d .
H25A H -0.3108 0.1338 0.8647 0.143 Uiso 1 1 calc R
H25B H -0.2889 0.2184 0.8446 0.143 Uiso 1 1 calc R

loop_
_atom_site_aniso_label
_atom_site_aniso_U_11
_atom_site_aniso_U_22
_atom_site_aniso_U_33
_atom_site_aniso_U_23
_atom_site_aniso_U_13
_atom_site_aniso_U_12
Cd1 0.0244(2) 0.0368(2) 0.0463(2) 0.00012(18) -0.00820(15) 0.00121(17)
O2 0.041(2) 0.037(2) 0.081(3) 0.004(2) -0.005(2) -0.0110(17)
O1 0.0294(19) 0.054(2) 0.063(2) 0.001(2) -0.0114(18) -0.0071(18)
O12 0.032(2) 0.060(3) 0.080(3) -0.019(2) -0.0093(19) -0.005(2)
N6 0.040(3) 0.041(3) 0.060(3) -0.001(2) 0.002(2) 0.005(2)
N3 0.032(3) 0.063(3) 0.062(3) -0.006(3) 0.000(2) -0.002(2)
N5 0.042(3) 0.051(3) 0.049(3) -0.001(2) -0.004(2) 0.005(2)
C8 0.028(3) 0.039(3) 0.038(3) 0.005(2) -0.009(2) -0.007(2)
C2 0.026(2) 0.038(3) 0.039(3) -0.003(2) 0.000(2) -0.007(2)
N2 0.051(3) 0.057(3) 0.076(4) 0.024(3) -0.027(3) -0.018(3)
O11 0.038(2) 0.042(2) 0.078(3) -0.011(2) -0.016(2) -0.0060(18)
C6 0.032(3) 0.049(3) 0.047(3) 0.007(3) -0.008(2) -0.004(2)
C4 0.033(3) 0.046(3) 0.047(3) 0.004(3) -0.003(2) -0.009(2)
C12 0.025(2) 0.045(3) 0.043(3) 0.000(3) -0.001(2) -0.005(2)
N4 0.041(3) 0.074(4) 0.058(3) -0.022(3) 0.006(2) -0.021(3)
C9 0.029(3) 0.037(3) 0.044(3) 0.003(2) -0.001(2) 0.003(2)
C13 0.037(3) 0.042(3) 0.038(3) -0.001(2) -0.003(2) -0.004(2)
C5 0.027(3) 0.042(3) 0.045(3) 0.002(2) -0.003(2) -0.003(2)
C3 0.025(3) 0.050(3) 0.046(3) 0.001(3) -0.006(2) -0.005(2)
C11 0.032(3) 0.041(3) 0.038(3) 0.004(2) -0.007(2) -0.008(2)
O9 0.089(5) 0.274(10) 0.194(7) -0.182(8) 0.076(5) -0.098(6)
C7 0.031(3) 0.043(3) 0.047(3) 0.003(2) -0.005(2) -0.004(2)
C10 0.038(3) 0.037(3) 0.039(3) 0.000(2) -0.007(2) 0.001(2)
N1 0.055(3) 0.052(3) 0.083(4) 0.018(3) -0.040(3) -0.014(3)
O7 0.046(3) 0.133(5) 0.104(4) -0.046(4) 0.025(3) -0.026(3)
C18 0.068(5) 0.092(6) 0.064(4) 0.008(4) 0.018(4) -0.001(4)
C16 0.066(5) 0.089(6) 0.066(4) -0.028(4) 0.001(4) -0.003(4)
C14 0.033(3) 0.047(3) 0.044(3) 0.002(3) -0.009(2) -0.010(3)
O5 0.103(4) 0.091(4) 0.124(5) 0.057(4) -0.057(4) -0.036(3)
C23 0.070(4) 0.050(4) 0.067(4) -0.009(3) 0.002(3) 0.008(3)
O6 0.130(5) 0.073(4) 0.141(5) 0.046(4) -0.078(4) -0.048(4)
O8 0.060(3) 0.088(4) 0.151(5) -0.050(4) 0.032(3) 0.003(3)
C1 0.026(3) 0.041(3) 0.046(3) -0.009(3) -0.004(2) -0.003(2)
C22 0.065(4) 0.064(4) 0.063(4) 0.007(4) 0.012(3) 0.024(4)
O4 0.122(5) 0.105(5) 0.122(5) 0.041(4) -0.073(4) -0.039(4)
O10 0.065(3) 0.112(4) 0.088(4) -0.048(3) 0.017(3) -0.010(3)
C20 0.053(4) 0.060(4) 0.061(4) -0.004(3) 0.004(3) 0.000(3)
C15 0.056(4) 0.069(5) 0.061(4) -0.011(3) 0.001(3) -0.006(3)
C21 0.064(4) 0.068(5) 0.073(5) 0.008(4) 0.017(4) 0.002(4)
C19 0.057(4) 0.064(4) 0.065(4) -0.007(3) 0.011(3) -0.005(3)
C17 0.083(6) 0.086(6) 0.045(4) 0.000(4) 0.002(3) 0.040(5)
C27 0.163(10) 0.119(7) 0.058(5) 0.005(5) 0.031(5) 0.060(7)
C24 0.057(4) 0.052(4) 0.059(4) -0.006(3) 0.009(3) 0.006(3)
O3 0.148(7) 0.078(5) 0.223(9) 0.013(5) -0.105(6) 0.023(4)
C26 0.130(6) 0.145(6) 0.085(4) -0.021(5) 0.025(4) 0.047(5)
C25 0.130(6) 0.145(6) 0.085(4) -0.021(5) 0.025(4) 0.047(5)

loop_
_atom_type_symbol
_atom_type_description
_atom_type_scat_dispersion_real
_atom_type_scat_dispersion_imag
_atom_type_scat_source
C C 0.0033 0.0016 'International Tables Vol C Tables 4.2.6.8 and 6.1.1.4'
H H 0.0000 0.0000 'International Tables Vol C Tables 4.2.6.8 and 6.1.1.4'
N N 0.0061 0.0033 'International Tables Vol C Tables 4.2.6.8 and 6.1.1.4'
O O 0.0106 0.0060 'International Tables Vol C Tables 4.2.6.8 and 6.1.1.4'
Cd Cd -0.8075 1.2024 'International Tables Vol C Tables 4.2.6.8 and 6.1.1.4'

loop_
_geom_angle_atom_site_label_1
_geom_angle_atom_site_label_2
_geom_angle_atom_site_label_3
_geom_angle
_geom_angle_site_symmetry_1
_geom_angle_site_symmetry_3
N5 Cd1 N6 174.52(15) . .
N5 Cd1 O1 89.40(16) . .
N6 Cd1 O1 90.09(16) . .
N5 Cd1 O2 87.29(16) . 3_556
N6 Cd1 O2 88.58(16) . 3_556
O1 Cd1 O2 125.85(13) . 3_556
N5 Cd1 O12 89.56(16) . 4_465
N6 Cd1 O12 95.92(16) . 4_465
O1 Cd1 O12 93.94(14) . 4_465
O2 Cd1 O12 140.01(14) 3_556 4_465
N5 Cd1 O11 100.10(15) . 4_465
N6 Cd1 O11 83.26(16) . 4_465
O1 Cd1 O11 146.58(13) . 4_465
O2 Cd1 O11 86.83(13) 3_556 4_465
O12 Cd1 O11 54.57(13) 4_465 4_465
N5 Cd1 C14 97.27(16) . 4_465
N6 Cd1 C14 87.70(16) . 4_465
O1 Cd1 C14 120.20(16) . 4_465
O2 Cd1 C14 113.82(16) 3_556 4_465
O12 Cd1 C14 27.48(15) 4_465 4_465
O11 Cd1 C14 27.21(15) 4_465 4_465
C1 O2 Cd1 172.6(4) . 3_556
C1 O1 Cd1 102.7(3) . .
C14 O12 Cd1 92.2(3) . 4_666
C24 N6 C20 117.5(5) . .
C24 N6 Cd1 121.5(4) . .
C20 N6 Cd1 120.9(4) . .
O7 N3 O8 122.2(6) . .
O7 N3 C9 119.4(5) . .
O8 N3 C9 118.4(5) . .
C19 N5 C15 115.9(5) . .
C19 N5 Cd1 122.4(4) . .
C15 N5 Cd1 121.7(4) . .
C9 C8 C13 114.8(4) . .
C9 C8 C5 123.8(5) . .
C13 C8 C5 121.4(5) . .
C3 C2 C7 118.9(4) . .
C3 C2 C1 119.3(4) . .
C7 C2 C1 121.8(5) . .
O6 N2 O5 120.7(6) . .
O6 N2 C4 120.9(5) . .
O5 N2 C4 118.4(5) . .
C14 O11 Cd1 88.7(3) . 4_666
C7 C6 C5 124.1(5) . .
C7 C6 N1 117.2(5) . .
C5 C6 N1 118.7(4) . .
C3 C4 C5 122.0(5) . .
C3 C4 N2 117.5(5) . .
C5 C4 N2 120.5(5) . .
C11 C12 C13 120.4(5) . .
C11 C12 H12 119.8 . .
C13 C12 H12 119.8 . .
O9 N4 O10 120.1(6) . .
O9 N4 C13 119.7(5) . .
O10 N4 C13 120.1(5) . .
C10 C9 C8 123.1(5) . .
C10 C9 N3 116.7(5) . .
C8 C9 N3 120.2(4) . .
C12 C13 C8 122.8(5) . .
C12 C13 N4 115.5(5) . .
C8 C13 N4 121.6(5) . .
C4 C5 C6 114.7(4) . .
C4 C5 C8 124.1(5) . .
C6 C5 C8 121.1(4) . .
C2 C3 C4 121.2(5) . .
C2 C3 H3 119.4 . .
C4 C3 H3 119.4 . .
C12 C11 C10 118.9(5) . .
C12 C11 C14 119.9(5) . .
C10 C11 C14 121.1(5) . .
C6 C7 C2 119.1(5) . .
C6 C7 H7 120.5 . .
C2 C7 H7 120.5 . .
C11 C10 C9 119.8(5) . .
C11 C10 H10 120.1 . .
C9 C10 H10 120.1 . .
O4 N1 O3 122.5(6) . .
O4 N1 C6 119.3(6) . .
O3 N1 C6 118.3(6) . .
C19 C18 C17 120.2(7) . .
C19 C18 H18 119.9 . .
C17 C18 H18 119.9 . .
C17 C16 C15 121.2(7) . .
C17 C16 H16 119.4 . .
C15 C16 H16 119.4 . .
O11 C14 O12 123.9(5) . .
O11 C14 C11 119.5(5) . .
O12 C14 C11 116.5(5) . .
O11 C14 Cd1 64.0(3) . 4_666
O12 C14 Cd1 60.3(3) . 4_666
C11 C14 Cd1 169.2(4) . 4_666
C24 C23 C22 120.1(6) . .
C24 C23 H23 119.9 . .
C22 C23 H23 119.9 . .
O1 C1 O2 124.5(5) . .
O1 C1 C2 116.4(5) . .
O2 C1 C2 119.1(5) . .
C23 C22 C21 116.3(6) . .
C23 C22 C25 122.1(8) . .
C21 C22 C25 121.6(8) . .
N6 C20 C21 122.7(6) . .
N6 C20 H20 118.6 . .
C21 C20 H20 118.6 . .
N5 C15 C16 123.2(7) . .
N5 C15 H15 118.4 . .
C16 C15 H15 118.4 . .
C20 C21 C22 120.3(7) . .
C20 C21 H21 119.9 . .
C22 C21 H21 119.9 . .
N5 C19 C18 122.9(6) . .
N5 C19 H19 118.6 . .
C18 C19 H19 118.6 . .
C16 C17 C18 116.5(6) . .
C16 C17 C27 123.9(8) . 3_556
C18 C17 C27 119.5(8) . 3_556
C26 C27 C17 112.0(7) . 3_556
C26 C27 H27A 109.2 . .
C17 C27 H27A 109.2 3_556 .
C26 C27 H27B 109.2 . .
C17 C27 H27B 109.2 3_556 .
H27A C27 H27B 107.9 . .
N6 C24 C23 122.9(6) . .
N6 C24 H24 118.5 . .
C23 C24 H24 118.5 . .
C27 C26 C25 113.3(9) . .
C27 C26 H26A 108.9 . .
C25 C26 H26A 108.9 . .
C27 C26 H26B 108.9 . .
C25 C26 H26B 108.9 . .
H26A C26 H26B 107.7 . .
C22 C25 C26 113.4(7) . .
C22 C25 H25A 108.9 . .
C26 C25 H25A 108.9 . .
C22 C25 H25B 108.9 . .
C26 C25 H25B 108.9 . .
H25A C25 H25B 107.7 . .

loop_
_geom_bond_atom_site_label_1
_geom_bond_atom_site_label_2
_geom_bond_distance
_geom_bond_site_symmetry_2
Cd1 N5 2.280(5) .
Cd1 N6 2.291(5) .
Cd1 O1 2.315(3) .
Cd1 O2 2.348(4) 3_556
Cd1 O12 2.353(4) 4_465
Cd1 O11 2.434(4) 4_465
Cd1 C14 2.707(5) 4_465
O2 C1 1.241(6) .
O2 Cd1 2.348(4) 3_556
O1 C1 1.240(6) .
O12 C14 1.250(7) .
O12 Cd1 2.353(4) 4_666
N6 C24 1.328(7) .
N6 C20 1.332(8) .
N3 O7 1.182(6) .
N3 O8 1.222(6) .
N3 C9 1.460(7) .
N5 C19 1.332(8) .
N5 C15 1.339(8) .
C8 C9 1.388(7) .
C8 C13 1.394(7) .
C8 C5 1.490(7) .
C2 C3 1.373(7) .
C2 C7 1.384(7) .
C2 C1 1.509(6) .
N2 O6 1.195(7) .
N2 O5 1.205(6) .
N2 C4 1.451(7) .
O11 C14 1.238(7) .
O11 Cd1 2.434(4) 4_666
C6 C7 1.361(7) .
C6 C5 1.406(7) .
C6 N1 1.468(7) .
C4 C3 1.375(7) .
C4 C5 1.391(7) .
C12 C11 1.362(7) .
C12 C13 1.383(7) .
C12 H12 0.9300 .
N4 O9 1.154(7) .
N4 O10 1.169(6) .
N4 C13 1.483(7) .
C9 C10 1.383(7) .
C3 H3 0.9300 .
C11 C10 1.382(7) .
C11 C14 1.501(7) .
C7 H7 0.9300 .
C10 H10 0.9300 .
N1 O4 1.181(7) .
N1 O3 1.193(8) .
C18 C19 1.364(9) .
C18 C17 1.383(11) .
C18 H18 0.9300 .
C16 C17 1.335(10) .
C16 C15 1.358(9) .
C16 H16 0.9300 .
C14 Cd1 2.707(5) 4_666
C23 C24 1.369(8) .
C23 C22 1.383(9) .
C23 H23 0.9300 .
C22 C21 1.384(10) .
C22 C25 1.516(10) .
C20 C21 1.368(9) .
C20 H20 0.9300 .
C15 H15 0.9300 .
C21 H21 0.9300 .
C19 H19 0.9300 .
C17 C27 1.529(10) 3_556
C27 C26 1.523(12) .
C27 C17 1.529(10) 3_556
C27 H27A 0.9700 .
C27 H27B 0.9700 .
C24 H24 0.9300 .
C26 C25 1.536(12) .
C26 H26A 0.9700 .
C26 H26B 0.9700 .
C25 H25A 0.9700 .
C25 H25B 0.9700 .

loop_
_geom_torsion_atom_site_label_1
_geom_torsion_atom_site_label_2
_geom_torsion_atom_site_label_3
_geom_torsion_atom_site_label_4
_geom_torsion
_geom_torsion_site_symmetry_1
_geom_torsion_site_symmetry_4
N5 Cd1 O1 C1 -90.7(4) . .
N6 Cd1 O1 C1 83.8(4) . .
O2 Cd1 O1 C1 -4.5(4) 3_556 .
O12 Cd1 O1 C1 179.8(3) 4_465 .
O11 Cd1 O1 C1 161.7(3) 4_465 .
C14 Cd1 O1 C1 171.2(3) 4_465 .
N5 Cd1 N6 C24 88.2(18) . .
O1 Cd1 N6 C24 3.5(4) . .
O2 Cd1 N6 C24 129.3(4) 3_556 .
O12 Cd1 N6 C24 -90.5(4) 4_465 .
O11 Cd1 N6 C24 -143.7(4) 4_465 .
C14 Cd1 N6 C24 -116.8(4) 4_465 .
N5 Cd1 N6 C20 -89.2(18) . .
O1 Cd1 N6 C20 -174.0(4) . .
O2 Cd1 N6 C20 -48.1(4) 3_556 .
O12 Cd1 N6 C20 92.1(5) 4_465 .
O11 Cd1 N6 C20 38.9(4) 4_465 .
C14 Cd1 N6 C20 65.8(5) 4_465 .
N6 Cd1 N5 C19 -88.7(18) . .
O1 Cd1 N5 C19 -4.0(5) . .
O2 Cd1 N5 C19 -129.9(5) 3_556 .
O12 Cd1 N5 C19 90.0(5) 4_465 .
O11 Cd1 N5 C19 143.8(5) 4_465 .
C14 Cd1 N5 C19 116.4(5) 4_465 .
N6 Cd1 N5 C15 88.6(18) . .
O1 Cd1 N5 C15 173.3(5) . .
O2 Cd1 N5 C15 47.4(5) 3_556 .
O12 Cd1 N5 C15 -92.7(5) 4_465 .
O11 Cd1 N5 C15 -38.9(5) 4_465 .
C14 Cd1 N5 C15 -66.3(5) 4_465 .
O6 N2 C4 C3 157.7(7) . .
O5 N2 C4 C3 -21.1(9) . .
O6 N2 C4 C5 -21.9(10) . .
O5 N2 C4 C5 159.3(6) . .
C13 C8 C9 C10 -0.2(7) . .
C5 C8 C9 C10 177.6(5) . .
C13 C8 C9 N3 -179.9(5) . .
C5 C8 C9 N3 -2.1(8) . .
O7 N3 C9 C10 -163.2(6) . .
O8 N3 C9 C10 15.9(8) . .
O7 N3 C9 C8 16.5(8) . .
O8 N3 C9 C8 -164.4(6) . .
C11 C12 C13 C8 -4.3(8) . .
C11 C12 C13 N4 177.7(5) . .
C9 C8 C13 C12 4.2(7) . .
C5 C8 C13 C12 -173.6(5) . .
C9 C8 C13 N4 -177.9(5) . .
C5 C8 C13 N4 4.3(8) . .
O9 N4 C13 C12 177.3(8) . .
O10 N4 C13 C12 -5.4(9) . .
O9 N4 C13 C8 -0.8(11) . .
O10 N4 C13 C8 176.6(6) . .
C3 C4 C5 C6 1.3(8) . .
N2 C4 C5 C6 -179.1(5) . .
C3 C4 C5 C8 177.4(5) . .
N2 C4 C5 C8 -3.1(9) . .
C7 C6 C5 C4 -0.1(8) . .
N1 C6 C5 C4 176.9(5) . .
C7 C6 C5 C8 -176.3(5) . .
N1 C6 C5 C8 0.7(8) . .
C9 C8 C5 C4 84.8(7) . .
C13 C8 C5 C4 -97.5(7) . .
C9 C8 C5 C6 -99.4(6) . .
C13 C8 C5 C6 78.3(7) . .
C7 C2 C3 C4 -1.5(8) . .
C1 C2 C3 C4 178.5(5) . .
C5 C4 C3 C2 -0.5(9) . .
N2 C4 C3 C2 179.9(5) . .
C13 C12 C11 C10 0.0(8) . .
C13 C12 C11 C14 176.5(5) . .
C5 C6 C7 C2 -1.8(9) . .
N1 C6 C7 C2 -178.9(5) . .
C3 C2 C7 C6 2.6(8) . .
C1 C2 C7 C6 -177.4(5) . .
C12 C11 C10 C9 3.8(7) . .
C14 C11 C10 C9 -172.6(5) . .
C8 C9 C10 C11 -3.8(8) . .
N3 C9 C10 C11 175.9(5) . .
C7 C6 N1 O4 -140.1(7) . .
C5 C6 N1 O4 42.7(9) . .
C7 C6 N1 O3 39.6(10) . .
C5 C6 N1 O3 -137.6(8) . .
Cd1 O11 C14 O12 -7.6(6) 4_666 .
Cd1 O11 C14 C11 168.5(4) 4_666 .
Cd1 O12 C14 O11 7.8(6) 4_666 .
Cd1 O12 C14 C11 -168.4(4) 4_666 .
C12 C11 C14 O11 161.4(5) . .
C10 C11 C14 O11 -22.2(8) . .
C12 C11 C14 O12 -22.2(7) . .
C10 C11 C14 O12 154.2(5) . .
C12 C11 C14 Cd1 -92(2) . 4_666
C10 C11 C14 Cd1 84(2) . 4_666
Cd1 O1 C1 O2 1.2(6) . .
Cd1 O1 C1 C2 -177.9(4) . .
Cd1 O2 C1 O1 158(3) 3_556 .
Cd1 O2 C1 C2 -23(3) 3_556 .
C3 C2 C1 O1 -2.2(7) . .
C7 C2 C1 O1 177.8(5) . .
C3 C2 C1 O2 178.6(5) . .
C7 C2 C1 O2 -1.3(8) . .
C24 C23 C22 C21 -3.3(10) . .
C24 C23 C22 C25 176.2(7) . .
C24 N6 C20 C21 -3.0(9) . .
Cd1 N6 C20 C21 174.5(5) . .
C19 N5 C15 C16 1.3(10) . .
Cd1 N5 C15 C16 -176.2(5) . .
C17 C16 C15 N5 1.8(12) . .
N6 C20 C21 C22 0.0(10) . .
C23 C22 C21 C20 3.1(10) . .
C25 C22 C21 C20 -176.4(7) . .
C15 N5 C19 C18 -2.0(10) . .
Cd1 N5 C19 C18 175.5(5) . .
C17 C18 C19 N5 -0.2(11) . .
C15 C16 C17 C18 -3.9(11) . .
C15 C16 C17 C27 173.2(7) . 3_556
C19 C18 C17 C16 3.1(11) . .
C19 C18 C17 C27 -174.1(7) . 3_556
C20 N6 C24 C23 2.8(9) . .
Cd1 N6 C24 C23 -174.7(5) . .
C22 C23 C24 N6 0.4(10) . .
C17 C27 C26 C25 74.7(11) 3_556 .
C23 C22 C25 C26 -55.3(12) . .
C21 C22 C25 C26 124.3(9) . .
C27 C26 C25 C22 -75.5(11) . .
